data_2211534
loop_
_publ_author_name
'Aliakbar Dehno Khalaji'
'Mehdi Amirnasr'
'Jean-Claude Daran'

_publ_section_title
;Bis[<i>N</i>,<i>N</i>'-bis(3,3-diphenylprop-2-enylidene)ethane-1,2-diamine-\k^2^<i>N</i>,<i>N</i>']copper(I)
 triiodide
;
_journal_coeditor_code NG2135
_journal_issue 12
_journal_name_full 'Acta Crystallographica Section E'
_journal_page_first m3183
_journal_page_last m3184
_journal_paper_doi 10.1107/S1600536806044916
_journal_volume 62
_journal_year 2006
_chemical_formula_iupac '[Cu (C32 H28 N2)2] I3'
_chemical_formula_moiety 'C64 H56 Cu N4 + , I3 -'
_chemical_formula_sum 'C64 H56 Cu I3 N4'
_chemical_formula_weight 1325.38
_chemical_name_systematic
;Bis[N,N'-bis(3,3-diphenylprop-2-enylidene)ethane-1,2-diamine-\k^2^N,N']copper(I)
triiodide
;
_space_group_IT_number 118
_symmetry_cell_setting tetragonal
_symmetry_space_group_name_Hall 'P -4 -2n'
_symmetry_space_group_name_H-M 'P -4 n 2'
_atom_sites_solution_hydrogens geom
_atom_sites_solution_primary direct
_atom_sites_solution_secondary difmap
_audit_creation_method SHELXL97
_cell_angle_alpha 90.00
_cell_angle_beta 90.00
_cell_angle_gamma 90.00
_cell_formula_units_Z 2
_cell_length_a 17.1304(7)
_cell_length_b 17.1304(7)
_cell_length_c 9.6273(4)
_cell_measurement_reflns_used 11035
_cell_measurement_temperature 180(2)
_cell_measurement_theta_max 32.02
_cell_measurement_theta_min 2.7
_cell_volume 2825.1(2)
_computing_cell_refinement 'CrysAlis RED (Oxford Diffraction, 2006)'
_computing_data_collection 'CrysAlis CCD (Oxford Diffraction, 2006)'
_computing_data_reduction 'CrysAlis RED'
_computing_molecular_graphics
;
ORTEPIII (Burnett & Johnson, 1996) and ORTEP-3 for Windows (Farrugia,
1997)
;
_computing_publication_material 'WinGX (Farrugia, 1999)'
_computing_structure_refinement 'SHELXL97 (Sheldrick, 1997)'
_computing_structure_solution 'SIR97 (Altomare <i>et al.</i>,  1999)'
_diffrn_ambient_temperature 180(2)
_diffrn_detector_area_resol_mean 8.2632
_diffrn_measured_fraction_theta_full 0.977
_diffrn_measured_fraction_theta_max 0.977
_diffrn_measurement_device_type 'Oxford XCALIBUR'
_diffrn_measurement_method '\f and \w'
_diffrn_radiation_monochromator graphite
_diffrn_radiation_source 'fine-focus sealed tube'
_diffrn_radiation_type MoK\a
_diffrn_radiation_wavelength 0.71073
_diffrn_reflns_av_R_equivalents 0.0236
_diffrn_reflns_av_sigmaI/netI 0.0188
_diffrn_reflns_limit_h_max 25
_diffrn_reflns_limit_h_min -24
_diffrn_reflns_limit_k_max 24
_diffrn_reflns_limit_k_min -25
_diffrn_reflns_limit_l_max 13
_diffrn_reflns_limit_l_min -13
_diffrn_reflns_number 29420
_diffrn_reflns_theta_full 32.01
_diffrn_reflns_theta_max 32.01
_diffrn_reflns_theta_min 2.66
_exptl_absorpt_coefficient_mu 2.069
_exptl_absorpt_correction_T_max 0.821
_exptl_absorpt_correction_T_min 0.678
_exptl_absorpt_correction_type multi-scan
_exptl_absorpt_process_details '(CrysAlis RED; Oxford Diffraction, 2006)'
_exptl_crystal_colour 'dark red'
_exptl_crystal_density_diffrn 1.558
_exptl_crystal_density_method 'not measured'
_exptl_crystal_description prism
_exptl_crystal_F_000 1312
_exptl_crystal_size_max 0.4
_exptl_crystal_size_mid 0.38
_exptl_crystal_size_min 0.32
_refine_diff_density_max 1.038
_refine_diff_density_min -0.726
_refine_ls_abs_structure_details
;
Flack (1983) and Bernardinelli & Flack (1985), using 2109
Friedel pairs
;
_refine_ls_abs_structure_Flack -0.031(18)
_refine_ls_extinction_method none
_refine_ls_goodness_of_fit_ref 1.099
_refine_ls_hydrogen_treatment constr
_refine_ls_matrix_type full
_refine_ls_number_parameters 165
_refine_ls_number_reflns 4735
_refine_ls_number_restraints 0
_refine_ls_restrained_S_all 1.099
_refine_ls_R_factor_all 0.0554
_refine_ls_R_factor_gt 0.0320
_refine_ls_shift/su_max 0.000
_refine_ls_shift/su_mean 0.000
_refine_ls_structure_factor_coef Fsqd
_refine_ls_weighting_details 'calc w = 1/[\s^2^(Fo^2^)+(0.0211P)^2^+1.9967P] where P=(Fo^2^+2Fc^2^)/3'
_refine_ls_weighting_scheme calc
_refine_ls_wR_factor_gt 0.0615
_refine_ls_wR_factor_ref 0.0686
_reflns_number_gt 3587
_reflns_number_total 4735
_reflns_threshold_expression I>2\s(I)
_cod_data_source_file ng2135.cif
_cod_data_source_block I
_cod_database_code 2211534

loop_
_symmetry_equiv_pos_as_xyz
'x, y, z'
'-x, -y, z'
'-y+1/2, -x+1/2, -z+1/2'
'y+1/2, x+1/2, -z+1/2'
'-x+1/2, y+1/2, z+1/2'
'x+1/2, -y+1/2, z+1/2'
'-y, x, -z'
'y, -x, -z'

loop_
_atom_site_type_symbol
_atom_site_label
_atom_site_fract_x
_atom_site_fract_y
_atom_site_fract_z
_atom_site_U_iso_or_equiv
_atom_site_adp_type
_atom_site_calc_flag
_atom_site_refinement_flags
_atom_site_occupancy
C C1 -0.10339(13) 0.37530(14) 0.1759(3) 0.0367(6) Uani d . 1
H H1A -0.1095 0.3184 0.1616 0.044 Uiso calc R 1
H H1B -0.1383 0.4028 0.1100 0.044 Uiso calc R 1
C C11 0.02211(14) 0.34988(14) 0.0877(3) 0.0271(5) Uani d . 1
H H11 0.0026 0.2999 0.0628 0.033 Uiso calc R 1
C C12 0.10134(13) 0.37033(13) 0.0531(2) 0.0274(5) Uani d . 1
H H12 0.1151 0.4240 0.0555 0.033 Uiso calc R 1
C C13 0.15754(12) 0.31876(12) 0.0176(2) 0.0236(5) Uani d . 1
C C131 0.14578(14) 0.23369(14) 0.0368(3) 0.0252(5) Uani d . 1
C C132 0.11750(15) 0.20465(15) 0.1617(3) 0.0319(5) Uani d . 1
H H132 0.1057 0.2397 0.2354 0.038 Uiso calc R 1
C C133 0.10618(18) 0.12488(16) 0.1803(3) 0.0397(7) Uani d . 1
H H133 0.0868 0.1055 0.2662 0.048 Uiso calc R 1
C C134 0.12333(19) 0.07372(16) 0.0727(3) 0.0432(7) Uani d . 1
H H134 0.1154 0.0192 0.0843 0.052 Uiso calc R 1
C C135 0.15180(19) 0.10206(17) -0.0506(3) 0.0367(7) Uani d . 1
H H135 0.1635 0.0668 -0.1238 0.044 Uiso calc R 1
C C136 0.16364(14) 0.18091(15) -0.0697(3) 0.0289(5) Uani d . 1
H H136 0.1840 0.1995 -0.1554 0.035 Uiso calc R 1
C C141 0.23381(15) 0.34646(15) -0.0324(3) 0.0294(5) Uani d . 1
C C142 0.30174(16) 0.3029(2) -0.0094(3) 0.0423(6) Uani d . 1
H H142 0.2987 0.2528 0.0327 0.051 Uiso calc R 1
C C143 0.3736(2) 0.3332(3) -0.0484(5) 0.0687(15) Uani d . 1
H H143 0.4195 0.3035 -0.0323 0.082 Uiso calc R 1
C C144 0.3795(3) 0.4043(3) -0.1091(5) 0.0850(18) Uani d . 1
H H144 0.4293 0.4249 -0.1326 0.102 Uiso calc R 1
C C145 0.3133(3) 0.4465(2) -0.1362(4) 0.0736(14) Uani d . 1
H H145 0.3174 0.4959 -0.1804 0.088 Uiso calc R 1
C C146 0.2405(2) 0.41798(18) -0.0998(3) 0.0466(8) Uani d . 1
H H146 0.1950 0.4473 -0.1209 0.056 Uiso calc R 1
N N1 -0.02260(11) 0.39815(11) 0.1515(2) 0.0246(4) Uani d . 1
Cu Cu1 0.0000 0.5000 0.2500 0.02255(9) Uani d S 1
I I1 0.0000 0.5000 0.7500 0.04172(8) Uani d S 1
I I2 -0.120456(12) 0.379544(12) 0.7500 0.06406(10) Uani d S 1

loop_
_atom_site_aniso_label
_atom_site_aniso_U_11
_atom_site_aniso_U_22
_atom_site_aniso_U_33
_atom_site_aniso_U_12
_atom_site_aniso_U_13
_atom_site_aniso_U_23
C1 0.0203(11) 0.0235(12) 0.0664(16) -0.0043(10) -0.0029(10) -0.0112(11)
C11 0.0256(11) 0.0177(10) 0.0380(13) 0.0004(8) 0.0015(9) -0.0054(9)
C12 0.0292(11) 0.0202(10) 0.0327(11) 0.0004(9) 0.0030(9) -0.0029(9)
C13 0.0256(10) 0.0221(10) 0.0231(10) 0.0006(9) 0.0010(8) -0.0030(8)
C131 0.0217(10) 0.0240(11) 0.0298(11) 0.0057(9) -0.0036(9) -0.0026(9)
C132 0.0380(14) 0.0307(12) 0.0271(12) 0.0040(11) -0.0018(11) 0.0007(10)
C133 0.0483(17) 0.0347(14) 0.0362(14) 0.0007(12) -0.0022(12) 0.0127(11)
C134 0.0538(18) 0.0224(12) 0.0534(18) 0.0035(12) -0.0163(15) 0.0073(12)
C135 0.0412(16) 0.0259(13) 0.0431(16) 0.0102(13) -0.0096(13) -0.0082(12)
C136 0.0272(12) 0.0280(12) 0.0315(12) 0.0067(10) -0.0015(10) -0.0027(10)
C141 0.0298(12) 0.0323(12) 0.0262(11) -0.0042(10) 0.0041(10) -0.0101(10)
C142 0.0287(14) 0.063(2) 0.0355(13) 0.0025(12) -0.0010(12) -0.0163(14)
C143 0.0289(17) 0.123(4) 0.055(2) -0.016(2) 0.0049(15) -0.047(3)
C144 0.059(3) 0.122(4) 0.075(3) -0.058(3) 0.038(2) -0.059(3)
C145 0.095(3) 0.059(2) 0.067(2) -0.046(2) 0.049(2) -0.0301(19)
C146 0.061(2) 0.0331(15) 0.0451(16) -0.0114(14) 0.0251(15) -0.0098(12)
N1 0.0206(9) 0.0205(9) 0.0326(10) 0.0005(7) 0.0008(8) -0.0021(8)
Cu1 0.01616(12) 0.01616(12) 0.0353(2) 0.00021(17) 0.000 0.000
I1 0.04703(12) 0.04703(12) 0.03111(14) 0.00530(14) 0.000 0.000
I2 0.07092(13) 0.07092(13) 0.05035(15) -0.01943(15) 0.00613(19) -0.00613(19)

loop_
_atom_type_symbol
_atom_type_description
_atom_type_scat_dispersion_real
_atom_type_scat_dispersion_imag
_atom_type_scat_source
C C 0.0033 0.0016 'International Tables Vol C Tables 4.2.6.8 and 6.1.1.4'
H H 0.0000 0.0000 'International Tables Vol C Tables 4.2.6.8 and 6.1.1.4'
N N 0.0061 0.0033 'International Tables Vol C Tables 4.2.6.8 and 6.1.1.4'
Cu Cu 0.3201 1.2651 'International Tables Vol C Tables 4.2.6.8 and 6.1.1.4'
I I -0.4742 1.8119 'International Tables Vol C Tables 4.2.6.8 and 6.1.1.4'

loop_
_geom_angle_atom_site_label_1
_geom_angle_atom_site_label_2
_geom_angle_atom_site_label_3
_geom_angle_site_symmetry_1
_geom_angle_site_symmetry_3
_geom_angle
N1 C1 C1 . 4_455 108.37(18)
N1 C1 H1A . . 110.0
N1 C1 H1B . . 110.0
H1A C1 H1B . . 108.4
N1 C11 C12 . . 121.1(2)
N1 C11 H11 . . 119.5
C12 C11 H11 . . 119.5
C13 C12 C11 . . 124.8(2)
C13 C12 H12 . . 117.6
C11 C12 H12 . . 117.6
C12 C13 C141 . . 120.3(2)
C12 C13 C131 . . 121.0(2)
C141 C13 C131 . . 118.6(2)
C132 C131 C136 . . 118.6(2)
C132 C131 C13 . . 120.5(2)
C136 C131 C13 . . 120.9(2)
C131 C132 C133 . . 120.8(3)
C131 C132 H132 . . 119.6
C133 C132 H132 . . 119.6
C134 C133 C132 . . 119.6(3)
C134 C133 H133 . . 120.2
C132 C133 H133 . . 120.2
C135 C134 C133 . . 119.8(3)
C135 C134 H134 . . 120.1
C133 C134 H134 . . 120.1
C134 C135 C136 . . 121.0(3)
C134 C135 H135 . . 119.5
C136 C135 H135 . . 119.5
C135 C136 C131 . . 120.2(3)
C135 C136 H136 . . 119.9
C131 C136 H136 . . 119.9
C146 C141 C142 . . 118.3(3)
C146 C141 C13 . . 120.7(3)
C142 C141 C13 . . 121.0(2)
C143 C142 C141 . . 119.7(4)
C143 C142 H142 . . 120.2
C141 C142 H142 . . 120.2
C144 C143 C142 . . 121.3(4)
C144 C143 H143 . . 119.4
C142 C143 H143 . . 119.4
C143 C144 C145 . . 119.6(3)
C143 C144 H144 . . 120.2
C145 C144 H144 . . 120.2
C144 C145 C146 . . 120.8(4)
C144 C145 H145 . . 119.6
C146 C145 H145 . . 119.6
C145 C146 C141 . . 120.2(4)
C145 C146 H146 . . 119.9
C141 C146 H146 . . 119.9
C11 N1 C1 . . 118.1(2)
C11 N1 Cu1 . . 131.74(17)
C1 N1 Cu1 . . 109.75(14)
N1 Cu1 N1 . 3 123.35(11)
N1 Cu1 N1 . 4_455 83.67(11)
N1 Cu1 N1 3 4_455 124.09(12)
N1 Cu1 N1 . 2_565 124.09(12)
N1 Cu1 N1 3 2_565 83.67(11)
N1 Cu1 N1 4_455 2_565 123.35(11)
I2 I1 I2 2_565 . 180.0

loop_
_geom_bond_atom_site_label_1
_geom_bond_atom_site_label_2
_geom_bond_site_symmetry_2
_geom_bond_distance
C1 N1 . 1.457(3)
C1 C1 4_455 1.518(6)
C1 H1A . 0.9900
C1 H1B . 0.9900
C11 N1 . 1.284(3)
C11 C12 . 1.441(3)
C11 H11 . 0.9500
C12 C13 . 1.351(3)
C12 H12 . 0.9500
C13 C141 . 1.471(3)
C13 C131 . 1.483(3)
C131 C132 . 1.389(4)
C131 C136 . 1.401(3)
C132 C133 . 1.392(4)
C132 H132 . 0.9500
C133 C134 . 1.389(4)
C133 H133 . 0.9500
C134 C135 . 1.371(5)
C134 H134 . 0.9500
C135 C136 . 1.378(4)
C135 H135 . 0.9500
C136 H136 . 0.9500
C141 C146 . 1.391(4)
C141 C142 . 1.400(4)
C142 C143 . 1.388(5)
C142 H142 . 0.9500
C143 C144 . 1.355(8)
C143 H143 . 0.9500
C144 C145 . 1.369(7)
C144 H144 . 0.9500
C145 C146 . 1.385(5)
C145 H145 . 0.9500
C146 H146 . 0.9500
N1 Cu1 . 2.0232(19)
Cu1 N1 3 2.0232(19)
I1 I2 . 2.9182(3)
